data_4112860
loop_
_publ_author_name
'Victor Maurizot'
'Christel Dolain'
'Yoann Leydet'
'Jean-Michel L\'eger'
'Philippe Guionneau'
'Ivan Huc'

_publ_section_title
;
 Design of an Inversion Center between Two Helical Segments
;
_journal_name_full 'Journal of the American Chemical Society'
_journal_page_first 10049
_journal_page_last 10052
_journal_paper_doi 10.1021/ja0481981
_journal_volume 126
_journal_year 2004
_chemical_formula_sum 'C69 H77 Cl6 N8 O11'
_chemical_formula_weight 1407.09
_chemical_name_systematic
; 
 ? 
;
_space_group_IT_number 14
_symmetry_cell_setting monoclinic
_symmetry_space_group_name_Hall '-P 2yn'
_symmetry_space_group_name_H-M 'P 1 21/n 1'
_atom_sites_solution_hydrogens geom
_atom_sites_solution_primary direct
_atom_sites_solution_secondary difmap
_audit_creation_method SHELXL-97
_cell_angle_alpha 90.00
_cell_angle_beta 98.967(3)
_cell_angle_gamma 90.00
_cell_formula_units_Z 4
_cell_length_a 18.8887(11)
_cell_length_b 19.0940(12)
_cell_length_c 19.6816(15)
_cell_measurement_temperature 150(2)
_cell_volume 7011.6(8)
_computing_structure_refinement 'SHELXL-97 (Sheldrick, 1997)'
_computing_structure_solution 'SHELXS-97 (Sheldrick, 1990)'
_diffrn_ambient_temperature 150(2)
_diffrn_measured_fraction_theta_full 0.979
_diffrn_measured_fraction_theta_max 0.979
_diffrn_measurement_device_type 'Nonius kappa-CCD'
_diffrn_radiation_monochromator graphite
_diffrn_radiation_source 'fine-focus sealed tube'
_diffrn_radiation_type MoK\a
_diffrn_radiation_wavelength 0.71073
_diffrn_reflns_av_R_equivalents 0.0646
_diffrn_reflns_av_sigmaI/netI 0.0831
_diffrn_reflns_limit_h_max 18
_diffrn_reflns_limit_h_min -17
_diffrn_reflns_limit_k_max 18
_diffrn_reflns_limit_k_min -18
_diffrn_reflns_limit_l_max 19
_diffrn_reflns_limit_l_min -19
_diffrn_reflns_number 18035
_diffrn_reflns_theta_full 20.67
_diffrn_reflns_theta_max 20.67
_diffrn_reflns_theta_min 2.98
_exptl_absorpt_coefficient_mu 0.309
_exptl_absorpt_correction_T_max 0.9697
_exptl_absorpt_correction_T_min 0.9267
_exptl_absorpt_correction_type 'semi-empirical method scalepack'
_exptl_crystal_colour yellow
_exptl_crystal_density_diffrn 1.333
_exptl_crystal_description prism
_exptl_crystal_F_000 2948
_exptl_crystal_size_max 0.25
_exptl_crystal_size_mid 0.10
_exptl_crystal_size_min 0.10
_refine_diff_density_max 0.535
_refine_diff_density_min -0.538
_refine_diff_density_rms 0.074
_refine_ls_extinction_coef 0.0003(4)
_refine_ls_extinction_expression Fc^*^=kFc[1+0.001xFc^2^\l^3^/sin(2\q)]^-1/4^
_refine_ls_extinction_method SHELXL
_refine_ls_goodness_of_fit_ref 1.030
_refine_ls_hydrogen_treatment mixed
_refine_ls_matrix_type full
_refine_ls_number_parameters 848
_refine_ls_number_reflns 7045
_refine_ls_number_restraints 4
_refine_ls_restrained_S_all 1.031
_refine_ls_R_factor_all 0.1362
_refine_ls_R_factor_gt 0.0814
_refine_ls_shift/su_max 0.001
_refine_ls_shift/su_mean 0.000
_refine_ls_structure_factor_coef Fsqd
_refine_ls_weighting_details 'calc w=1/[\s^2^(Fo^2^)+(0.1413P)^2^+15.2393P] where P=(Fo^2^+2Fc^2^)/3'
_refine_ls_weighting_scheme calc
_refine_ls_wR_factor_gt 0.2157
_refine_ls_wR_factor_ref 0.2625
_reflns_number_gt 4299
_reflns_number_total 7045
_reflns_threshold_expression >2sigma(I)
_cod_data_source_file ja0481981si20040607_085603.cif
_cod_data_source_block vm289
_cod_database_code 4112860

loop_
_symmetry_equiv_pos_as_xyz
'x, y, z'
'-x+1/2, y+1/2, -z+1/2'
'-x, -y, -z'
'x-1/2, -y-1/2, z-1/2'

loop_
_atom_site_label
_atom_site_type_symbol
_atom_site_fract_x
_atom_site_fract_y
_atom_site_fract_z
_atom_site_U_iso_or_equiv
_atom_site_adp_type
_atom_site_occupancy
_atom_site_symmetry_multiplicity
_atom_site_calc_flag
_atom_site_refinement_flags
C1 C 0.8940(5) 0.2953(4) -0.1472(4) 0.058(2) Uani 1 1 d .
H1A H 0.8838 0.2555 -0.1787 0.087 Uiso 1 1 calc R
H1B H 0.9450 0.2954 -0.1277 0.087 Uiso 1 1 calc R
H1C H 0.8819 0.3390 -0.1724 0.087 Uiso 1 1 calc R
C2 C 0.8490(5) 0.2888(4) -0.0890(4) 0.055(2) Uani 1 1 d .
H2 H 0.8613 0.2436 -0.0644 0.066 Uiso 1 1 calc R
C3 C 0.7684(5) 0.2889(5) -0.1170(5) 0.065(3) Uani 1 1 d .
H3A H 0.7573 0.2505 -0.1500 0.097 Uiso 1 1 calc R
H3B H 0.7552 0.3336 -0.1401 0.097 Uiso 1 1 calc R
H3C H 0.7412 0.2828 -0.0789 0.097 Uiso 1 1 calc R
C4 C 0.8642(5) 0.3486(4) -0.0374(4) 0.053(2) Uani 1 1 d .
H4A H 0.8486 0.3937 -0.0597 0.063 Uiso 1 1 calc R
H4B H 0.8375 0.3412 0.0015 0.063 Uiso 1 1 calc R
O5 O 0.9384(3) 0.3504(3) -0.0131(3) 0.0504(15) Uani 1 1 d .
C6 C 0.9623(5) 0.4031(4) 0.0302(4) 0.047(2) Uani 1 1 d .
C7 C 0.9206(4) 0.4503(4) 0.0588(4) 0.044(2) Uani 1 1 d .
H7 H 0.8698 0.4484 0.0476 0.053 Uiso 1 1 calc R
C8 C 0.9529(5) 0.5007(4) 0.1043(4) 0.039(2) Uani 1 1 d .
N9 N 1.0225(4) 0.5055(3) 0.1245(3) 0.0424(17) Uani 1 1 d .
C10 C 1.0666(4) 0.4590(4) 0.0963(4) 0.043(2) Uani 1 1 d .
C11 C 1.0387(5) 0.4078(4) 0.0479(4) 0.044(2) Uani 1 1 d .
C12 C 0.9062(5) 0.5531(4) 0.1311(4) 0.043(2) Uani 1 1 d .
O13 O 0.8417(3) 0.5480(3) 0.1239(3) 0.0522(15) Uani 1 1 d .
O14 O 0.9415(3) 0.6067(3) 0.1628(3) 0.0540(15) Uani 1 1 d .
C15 C 0.8974(5) 0.6610(5) 0.1843(5) 0.067(3) Uani 1 1 d .
H15A H 0.9279 0.6981 0.2076 0.101 Uiso 1 1 calc R
H15B H 0.8673 0.6415 0.2159 0.101 Uiso 1 1 calc R
H15C H 0.8668 0.6806 0.1439 0.101 Uiso 1 1 calc R
C16 C 1.1418(4) 0.4648(4) 0.1172(4) 0.041(2) Uani 1 1 d .
C17 C 1.1871(5) 0.4253(4) 0.0850(4) 0.045(2) Uani 1 1 d .
H17 H 1.2376 0.4309 0.0961 0.054 Uiso 1 1 calc R
C18 C 1.1577(5) 0.3761(4) 0.0351(4) 0.047(2) Uani 1 1 d .
H18 H 1.1895 0.3486 0.0131 0.056 Uiso 1 1 calc R
C19 C 1.0870(5) 0.3664(4) 0.0171(4) 0.044(2) Uani 1 1 d .
H19 H 1.0695 0.3318 -0.0160 0.053 Uiso 1 1 calc R
N20 N 1.1629(3) 0.5111(3) 0.1720(3) 0.0415(16) Uani 1 1 d .
H20 H 1.1276 0.5332 0.1873 0.050 Uiso 1 1 calc R
C21 C 1.2281(5) 0.5266(4) 0.2042(4) 0.042(2) Uani 1 1 d .
O22 O 1.2848(3) 0.5079(3) 0.1864(3) 0.0486(14) Uani 1 1 d .
C23 C 1.2285(4) 0.5702(4) 0.2686(4) 0.039(2) Uani 1 1 d .
C24 C 1.2938(4) 0.5969(4) 0.3018(4) 0.042(2) Uani 1 1 d .
H24 H 1.3376 0.5869 0.2855 0.051 Uiso 1 1 calc R
C25 C 1.2923(4) 0.6386(4) 0.3595(4) 0.040(2) Uani 1 1 d .
C26 C 1.2265(4) 0.6542(4) 0.3811(4) 0.038(2) Uani 1 1 d .
C27 C 1.1642(4) 0.6219(4) 0.3442(4) 0.0362(19) Uani 1 1 d .
N28 N 1.1659(3) 0.5803(3) 0.2885(3) 0.0385(16) Uani 1 1 d .
O29 O 1.3499(3) 0.6647(3) 0.3995(3) 0.0450(14) Uani 1 1 d .
C30 C 1.4200(4) 0.6478(4) 0.3848(4) 0.045(2) Uani 1 1 d .
H30A H 1.4256 0.6656 0.3387 0.053 Uiso 1 1 calc R
H30B H 1.4268 0.5964 0.3853 0.053 Uiso 1 1 calc R
C31 C 1.4751(4) 0.6817(4) 0.4393(4) 0.044(2) Uani 1 1 d .
H31 H 1.4705 0.7337 0.4342 0.053 Uiso 1 1 calc R
C32 C 1.4633(5) 0.6621(5) 0.5117(4) 0.058(2) Uani 1 1 d .
H32A H 1.4990 0.6858 0.5454 0.087 Uiso 1 1 calc R
H32B H 1.4681 0.6113 0.5178 0.087 Uiso 1 1 calc R
H32C H 1.4151 0.6766 0.5185 0.087 Uiso 1 1 calc R
C33 C 1.5488(4) 0.6609(4) 0.4269(4) 0.054(2) Uani 1 1 d .
H33A H 1.5848 0.6833 0.4613 0.080 Uiso 1 1 calc R
H33B H 1.5557 0.6759 0.3808 0.080 Uiso 1 1 calc R
H33C H 1.5539 0.6099 0.4306 0.080 Uiso 1 1 calc R
C34 C 1.2193(4) 0.6979(4) 0.4376(4) 0.043(2) Uani 1 1 d .
H34 H 1.2604 0.7194 0.4631 0.051 Uiso 1 1 calc R
C35 C 1.1538(4) 0.7092(4) 0.4554(4) 0.044(2) Uani 1 1 d .
H35 H 1.1496 0.7402 0.4924 0.053 Uiso 1 1 calc R
C36 C 1.0921(4) 0.6767(4) 0.4211(4) 0.043(2) Uani 1 1 d .
H36 H 1.0468 0.6858 0.4346 0.052 Uiso 1 1 calc R
C37 C 1.0974(4) 0.6315(4) 0.3676(4) 0.039(2) Uani 1 1 d .
N38 N 1.0418(3) 0.5904(3) 0.3344(3) 0.0384(16) Uani 1 1 d .
H38 H 1.0520 0.5657 0.2994 0.046 Uiso 1 1 calc R
C39 C 0.9734(4) 0.5831(4) 0.3485(4) 0.038(2) Uani 1 1 d .
O40 O 0.9455(3) 0.6206(3) 0.3858(3) 0.0458(14) Uani 1 1 d .
C41 C 0.9355(4) 0.5201(4) 0.3110(4) 0.040(2) Uani 1 1 d .
N42 N 0.9762(3) 0.4742(3) 0.2851(3) 0.0405(16) Uani 1 1 d .
C43 C 0.9414(4) 0.4197(4) 0.2500(4) 0.038(2) Uani 1 1 d .
C44 C 0.8671(4) 0.4116(4) 0.2394(4) 0.041(2) Uani 1 1 d .
C45 C 0.8264(4) 0.4608(4) 0.2719(4) 0.044(2) Uani 1 1 d .
C46 C 0.8612(4) 0.5149(4) 0.3080(4) 0.041(2) Uani 1 1 d .
H46 H 0.8356 0.5482 0.3305 0.049 Uiso 1 1 calc R
O47 O 0.7559(3) 0.4461(3) 0.2658(3) 0.0514(15) Uani 1 1 d .
C48 C 0.7126(4) 0.4866(4) 0.3065(4) 0.049(2) Uani 1 1 d .
H48A H 0.7005 0.5328 0.2850 0.059 Uiso 1 1 calc R
H48B H 0.7388 0.4941 0.3535 0.059 Uiso 1 1 calc R
C49 C 0.6454(5) 0.4442(5) 0.3087(5) 0.060(3) Uani 1 1 d .
H49 H 0.6219 0.4345 0.2605 0.072 Uiso 1 1 calc R
C50 C 0.5941(5) 0.4882(6) 0.3447(5) 0.077(3) Uani 1 1 d .
H50A H 0.5498 0.4619 0.3458 0.116 Uiso 1 1 calc R
H50B H 0.5830 0.5320 0.3194 0.116 Uiso 1 1 calc R
H50C H 0.6169 0.4987 0.3918 0.116 Uiso 1 1 calc R
C51 C 0.6635(5) 0.3751(5) 0.3453(5) 0.076(3) Uani 1 1 d .
H51A H 0.6196 0.3476 0.3447 0.114 Uiso 1 1 calc R
H51B H 0.6853 0.3840 0.3930 0.114 Uiso 1 1 calc R
H51C H 0.6972 0.3490 0.3218 0.114 Uiso 1 1 calc R
C52 C 0.8350(4) 0.3553(4) 0.1982(4) 0.052(2) Uani 1 1 d .
H52 H 0.7844 0.3497 0.1901 0.063 Uiso 1 1 calc R
C53 C 0.8784(5) 0.3093(4) 0.1703(4) 0.053(2) Uani 1 1 d .
H53 H 0.8571 0.2724 0.1418 0.063 Uiso 1 1 calc R
C54 C 0.9530(4) 0.3151(4) 0.1828(4) 0.047(2) Uani 1 1 d .
H54 H 0.9817 0.2824 0.1628 0.056 Uiso 1 1 calc R
C55 C 0.9848(4) 0.3675(4) 0.2234(4) 0.041(2) Uani 1 1 d .
N56 N 1.0581(3) 0.3763(3) 0.2438(3) 0.0418(17) Uani 1 1 d .
H56 H 1.0703 0.4118 0.2717 0.050 Uiso 1 1 calc R
C57 C 1.1143(4) 0.3381(4) 0.2271(4) 0.041(2) Uani 1 1 d .
O58 O 1.1084(3) 0.2895(3) 0.1858(3) 0.0491(14) Uani 1 1 d .
C59 C 1.1851(4) 0.3613(4) 0.2648(4) 0.0381(19) Uani 1 1 d .
C60 C 1.2476(4) 0.3456(4) 0.2394(4) 0.040(2) Uani 1 1 d .
H60 H 1.2464 0.3183 0.1989 0.048 Uiso 1 1 calc R
C61 C 1.3110(4) 0.3703(4) 0.2739(4) 0.040(2) Uani 1 1 d .
C62 C 1.3120(4) 0.4074(4) 0.3366(4) 0.0343(19) Uani 1 1 d .
C63 C 1.2456(4) 0.4206(4) 0.3573(4) 0.040(2) Uani 1 1 d .
N64 N 1.1822(3) 0.3982(3) 0.3212(3) 0.0380(16) Uani 1 1 d .
O65 O 1.3754(3) 0.3632(3) 0.2524(3) 0.0455(14) Uani 1 1 d .
C66 C 1.3756(4) 0.3375(5) 0.1831(4) 0.053(2) Uani 1 1 d .
H66A H 1.3388 0.3622 0.1504 0.063 Uiso 1 1 calc R
H66B H 1.3649 0.2867 0.1807 0.063 Uiso 1 1 calc R
C67 C 1.4490(5) 0.3510(5) 0.1650(5) 0.061(3) Uani 1 1 d .
H67 H 1.4477 0.3352 0.1164 0.073 Uiso 1 1 calc R
C68 C 1.4664(5) 0.4270(5) 0.1669(6) 0.079(3) Uani 1 1 d .
H68A H 1.5146 0.4338 0.1553 0.119 Uiso 1 1 calc R
H68B H 1.4647 0.4454 0.2131 0.119 Uiso 1 1 calc R
H68C H 1.4314 0.4519 0.1334 0.119 Uiso 1 1 calc R
C69 C 1.5048(5) 0.3065(5) 0.2089(5) 0.069(3) Uani 1 1 d .
H69A H 1.5520 0.3158 0.1961 0.103 Uiso 1 1 calc R
H69B H 1.4929 0.2569 0.2015 0.103 Uiso 1 1 calc R
H69C H 1.5056 0.3182 0.2575 0.103 Uiso 1 1 calc R
C70 C 1.3748(4) 0.4335(4) 0.3764(4) 0.041(2) Uani 1 1 d .
H70 H 1.4200 0.4254 0.3626 0.049 Uiso 1 1 calc R
C71 C 1.3705(4) 0.4703(4) 0.4350(4) 0.042(2) Uani 1 1 d .
H71 H 1.4135 0.4871 0.4615 0.050 Uiso 1 1 calc R
C72 C 1.3051(4) 0.4845(4) 0.4577(4) 0.042(2) Uani 1 1 d .
H72 H 1.3042 0.5113 0.4982 0.051 Uiso 1 1 calc R
C73 C 1.2419(4) 0.4592(4) 0.4205(4) 0.041(2) Uani 1 1 d .
N74 N 1.1730(3) 0.4671(3) 0.4354(3) 0.0391(16) Uani 1 1 d .
H74 H 1.1387 0.4478 0.4061 0.047 Uiso 1 1 calc R
C75 C 1.1519(5) 0.5004(4) 0.4889(5) 0.046(2) Uani 1 1 d .
O76 O 1.1924(3) 0.5344(3) 0.5318(3) 0.0507(15) Uani 1 1 d .
C77 C 1.0724(4) 0.4978(4) 0.4927(4) 0.0378(19) Uani 1 1 d .
C78 C 1.0254(4) 0.4464(4) 0.4634(4) 0.040(2) Uani 1 1 d .
C79 C 1.0454(4) 0.5507(4) 0.5298(4) 0.042(2) Uani 1 1 d .
H79 H 1.0771 0.5858 0.5511 0.051 Uiso 1 1 calc R
O80 O 1.0535(3) 0.3925(3) 0.4291(3) 0.0503(15) Uani 1 1 d .
C81 C 1.0096(5) 0.3334(4) 0.4081(4) 0.052(2) Uani 1 1 d .
H81A H 1.0364 0.3001 0.3840 0.077 Uiso 1 1 calc R
H81B H 0.9666 0.3486 0.3772 0.077 Uiso 1 1 calc R
H81C H 0.9955 0.3107 0.4486 0.077 Uiso 1 1 calc R
Cl1 Cl 0.70714(19) 0.20988(18) 0.17182(17) 0.1142(12) Uani 1 1 d .
Cl2 Cl 0.75016(16) 0.16635(17) 0.04598(19) 0.1127(12) Uani 1 1 d .
Cl3 Cl 0.6547(3) 0.2812(2) 0.0486(3) 0.165(2) Uani 1 1 d .
C82 C 0.6808(5) 0.2006(5) 0.0825(5) 0.076(3) Uani 1 1 d .
H82 H 0.6390 0.1678 0.0740 0.092 Uiso 1 1 calc R
Cl4 Cl 1.3484(2) 0.4097(2) -0.0145(2) 0.1370(15) Uani 1 1 d .
Cl5 Cl 1.3071(2) 0.54861(19) 0.0199(2) 0.1353(15) Uani 1 1 d .
Cl6 Cl 1.3526(4) 0.5245(3) -0.1090(3) 0.198(3) Uani 1 1 d .
C83 C 1.3124(7) 0.4891(6) -0.0462(6) 0.096(4) Uani 1 1 d .
H83 H 1.2619 0.4791 -0.0676 0.115 Uiso 1 1 calc R
C84 C 0.8118(11) 0.2155(12) 0.3383(11) 0.207(10) Uani 1 1 d D
H84A H 0.7616 0.2038 0.3212 0.310 Uiso 1 1 calc R
H84B H 0.8211 0.2641 0.3262 0.310 Uiso 1 1 calc R
H84C H 0.8210 0.2101 0.3884 0.310 Uiso 1 1 calc R
C85 C 0.8603(10) 0.1671(10) 0.3061(10) 0.178(8) Uani 1 1 d D
H85A H 0.8490 0.1183 0.3175 0.214 Uiso 1 1 calc R
H85B H 0.8492 0.1722 0.2555 0.214 Uiso 1 1 calc R
C86 C 0.9376(9) 0.1786(8) 0.3273(9) 0.144(6) Uani 1 1 d D
H86A H 0.9459 0.1784 0.3782 0.173 Uiso 1 1 calc R
H86B H 0.9475 0.2269 0.3131 0.173 Uiso 1 1 calc R
C87 C 0.9992(12) 0.1298(10) 0.3038(11) 0.198(9) Uani 1 1 d D
H87A H 0.9935 0.0820 0.3215 0.238 Uiso 1 1 calc R
H87B H 0.9907 0.1271 0.2530 0.238 Uiso 1 1 calc R
C88 C 1.0781(9) 0.1529(12) 0.3271(8) 0.205(11) Uani 1 1 d D
H88A H 1.1104 0.1200 0.3090 0.308 Uiso 1 1 calc R
H88B H 1.0886 0.1533 0.3774 0.308 Uiso 1 1 calc R
H88C H 1.0852 0.2000 0.3095 0.308 Uiso 1 1 calc R

loop_
_atom_site_aniso_label
_atom_site_aniso_U_11
_atom_site_aniso_U_22
_atom_site_aniso_U_33
_atom_site_aniso_U_23
_atom_site_aniso_U_13
_atom_site_aniso_U_12
C1 0.067(6) 0.049(5) 0.057(6) -0.011(5) 0.004(5) 0.000(5)
C2 0.067(6) 0.035(5) 0.061(6) 0.001(4) 0.005(5) -0.008(4)
C3 0.063(6) 0.061(6) 0.066(6) -0.011(5) -0.003(5) -0.009(5)
C4 0.066(7) 0.046(5) 0.042(5) -0.004(4) -0.001(5) -0.005(4)
O5 0.052(4) 0.044(3) 0.053(4) -0.010(3) -0.001(3) -0.006(3)
C6 0.062(6) 0.038(5) 0.039(5) 0.003(4) 0.007(5) -0.008(5)
C7 0.044(5) 0.037(5) 0.050(5) 0.000(4) 0.002(4) -0.002(4)
C8 0.046(6) 0.036(5) 0.035(5) -0.001(4) 0.000(4) -0.001(4)
N9 0.053(5) 0.037(4) 0.037(4) 0.002(3) 0.008(4) -0.002(4)
C10 0.057(6) 0.031(5) 0.043(5) 0.005(4) 0.014(5) -0.001(4)
C11 0.059(6) 0.028(5) 0.045(5) 0.001(4) 0.008(5) -0.001(4)
C12 0.044(6) 0.047(6) 0.037(5) -0.001(4) 0.002(4) -0.007(5)
O13 0.052(4) 0.050(4) 0.056(4) -0.003(3) 0.013(3) -0.003(3)
O14 0.054(4) 0.042(3) 0.068(4) -0.011(3) 0.018(3) 0.002(3)
C15 0.076(7) 0.050(6) 0.079(7) -0.009(5) 0.023(6) 0.008(5)
C16 0.046(6) 0.041(5) 0.038(5) 0.004(4) 0.014(4) 0.001(4)
C17 0.051(5) 0.046(5) 0.040(5) 0.005(4) 0.013(4) 0.001(4)
C18 0.057(6) 0.039(5) 0.046(5) 0.002(4) 0.011(5) 0.012(4)
C19 0.062(6) 0.032(5) 0.038(5) -0.008(4) 0.008(5) 0.001(4)
N20 0.040(4) 0.040(4) 0.045(4) -0.002(3) 0.008(4) 0.003(3)
C21 0.043(6) 0.035(5) 0.048(5) 0.004(4) 0.010(5) -0.001(4)
O22 0.046(4) 0.047(3) 0.053(4) -0.005(3) 0.007(3) 0.001(3)
C23 0.042(5) 0.031(4) 0.044(5) 0.002(4) 0.003(4) -0.003(4)
C24 0.041(5) 0.037(5) 0.050(6) 0.009(4) 0.014(4) -0.001(4)
C25 0.042(5) 0.038(5) 0.039(5) 0.005(4) -0.002(5) -0.001(4)
C26 0.040(5) 0.033(5) 0.040(5) 0.002(4) 0.007(4) 0.000(4)
C27 0.039(5) 0.032(4) 0.038(5) 0.006(4) 0.006(4) 0.005(4)
N28 0.042(4) 0.033(4) 0.042(4) -0.001(3) 0.012(3) -0.002(3)
O29 0.037(3) 0.049(3) 0.048(3) -0.008(3) 0.005(3) -0.006(3)
C30 0.051(5) 0.034(5) 0.049(5) -0.004(4) 0.009(4) -0.009(4)
C31 0.040(5) 0.044(5) 0.050(5) 0.004(4) 0.010(4) -0.003(4)
C32 0.055(6) 0.060(6) 0.060(6) -0.001(5) 0.015(5) 0.000(5)
C33 0.047(5) 0.059(6) 0.053(6) 0.001(4) 0.002(4) -0.007(4)
C34 0.038(5) 0.040(5) 0.049(5) -0.001(4) 0.005(4) -0.005(4)
C35 0.055(6) 0.033(5) 0.045(5) -0.008(4) 0.012(5) -0.002(4)
C36 0.044(5) 0.038(5) 0.051(5) -0.001(4) 0.015(4) -0.001(4)
C37 0.045(5) 0.029(4) 0.042(5) 0.001(4) 0.006(4) -0.008(4)
N38 0.041(4) 0.035(4) 0.042(4) -0.006(3) 0.015(3) -0.004(3)
C39 0.034(5) 0.037(5) 0.043(5) 0.004(4) 0.006(4) -0.001(4)
O40 0.047(3) 0.039(3) 0.054(4) -0.011(3) 0.015(3) 0.001(3)
C41 0.038(5) 0.040(5) 0.040(5) 0.003(4) 0.004(4) -0.003(4)
N42 0.045(4) 0.030(4) 0.048(4) -0.008(3) 0.010(3) 0.000(3)
C43 0.046(5) 0.037(5) 0.030(5) 0.005(4) 0.008(4) -0.005(4)
C44 0.039(5) 0.036(5) 0.049(5) -0.005(4) 0.011(4) -0.007(4)
C45 0.037(5) 0.043(5) 0.052(5) -0.002(4) 0.010(4) -0.004(4)
C46 0.041(5) 0.035(5) 0.050(5) -0.001(4) 0.016(4) 0.003(4)
O47 0.043(4) 0.054(4) 0.059(4) -0.018(3) 0.014(3) -0.005(3)
C48 0.038(5) 0.052(5) 0.059(6) -0.006(4) 0.014(4) 0.007(4)
C49 0.050(6) 0.072(7) 0.061(6) -0.011(5) 0.018(5) -0.008(5)
C50 0.047(6) 0.116(9) 0.074(7) -0.021(6) 0.022(5) 0.005(6)
C51 0.075(7) 0.064(7) 0.091(8) -0.004(6) 0.024(6) -0.023(5)
C52 0.039(5) 0.054(6) 0.064(6) -0.010(5) 0.012(5) -0.011(5)
C53 0.056(6) 0.050(5) 0.052(6) -0.007(4) 0.008(5) -0.013(5)
C54 0.049(6) 0.034(5) 0.059(6) -0.009(4) 0.013(5) -0.002(4)
C55 0.037(5) 0.037(5) 0.050(5) 0.003(4) 0.012(4) 0.003(4)
N56 0.043(4) 0.033(4) 0.049(4) -0.012(3) 0.005(3) -0.001(3)
C57 0.045(5) 0.031(5) 0.046(5) 0.000(4) 0.006(4) 0.003(4)
O58 0.048(3) 0.037(3) 0.063(4) -0.014(3) 0.010(3) -0.003(3)
C59 0.048(6) 0.028(4) 0.039(5) -0.005(4) 0.009(4) 0.000(4)
C60 0.044(5) 0.031(4) 0.048(5) -0.002(4) 0.012(5) 0.007(4)
C61 0.039(5) 0.031(4) 0.051(6) 0.007(4) 0.011(5) 0.004(4)
C62 0.036(5) 0.030(4) 0.038(5) 0.003(4) 0.009(4) 0.001(4)
C63 0.036(5) 0.029(4) 0.054(6) 0.007(4) 0.007(4) 0.004(4)
N64 0.038(4) 0.031(4) 0.045(4) 0.003(3) 0.006(3) -0.003(3)
O65 0.043(3) 0.045(3) 0.050(4) -0.004(3) 0.011(3) 0.002(3)
C66 0.049(5) 0.066(6) 0.045(6) -0.004(5) 0.016(4) 0.002(4)
C67 0.060(6) 0.070(7) 0.058(6) -0.004(5) 0.023(5) 0.004(5)
C68 0.076(7) 0.076(8) 0.090(8) 0.010(6) 0.024(6) -0.017(6)
C69 0.044(6) 0.087(7) 0.078(7) -0.012(6) 0.014(5) 0.008(5)
C70 0.044(5) 0.034(5) 0.046(5) 0.007(4) 0.011(4) 0.007(4)
C71 0.035(5) 0.037(5) 0.052(6) 0.008(4) -0.002(4) -0.002(4)
C72 0.046(5) 0.044(5) 0.036(5) 0.001(4) 0.004(4) 0.000(4)
C73 0.051(6) 0.030(4) 0.042(5) -0.001(4) 0.007(5) 0.008(4)
N74 0.038(4) 0.042(4) 0.038(4) -0.006(3) 0.008(3) 0.002(3)
C75 0.058(6) 0.036(5) 0.045(6) 0.002(4) 0.008(5) 0.005(4)
O76 0.049(4) 0.051(3) 0.054(4) -0.010(3) 0.014(3) 0.001(3)
C77 0.041(5) 0.033(5) 0.040(5) -0.002(4) 0.010(4) -0.004(4)
C78 0.045(5) 0.036(5) 0.044(5) 0.002(4) 0.019(4) 0.004(4)
C79 0.055(6) 0.034(5) 0.038(5) -0.001(4) 0.008(4) -0.006(4)
O80 0.053(3) 0.037(3) 0.065(4) -0.014(3) 0.023(3) -0.004(3)
C81 0.070(6) 0.027(5) 0.062(6) -0.008(4) 0.026(5) -0.005(4)
Cl1 0.123(3) 0.120(3) 0.109(3) -0.023(2) 0.046(2) -0.064(2)
Cl2 0.084(2) 0.112(2) 0.150(3) -0.059(2) 0.043(2) -0.0178(18)
Cl3 0.214(5) 0.097(3) 0.207(5) 0.054(3) 0.102(4) 0.049(3)
C82 0.070(7) 0.066(6) 0.099(8) -0.001(6) 0.033(6) -0.012(5)
Cl4 0.164(4) 0.125(3) 0.124(3) 0.011(2) 0.027(3) 0.045(3)
Cl5 0.180(4) 0.109(3) 0.131(3) -0.008(2) 0.066(3) -0.020(3)
Cl6 0.313(7) 0.168(4) 0.142(4) 0.008(3) 0.121(5) -0.038(4)
C83 0.089(8) 0.107(9) 0.093(9) 0.004(7) 0.020(7) -0.002(7)
C84 0.168(18) 0.25(2) 0.21(2) -0.078(19) 0.053(16) 0.033(17)
C85 0.178(19) 0.178(18) 0.156(17) 0.007(14) -0.046(15) -0.053(16)
C86 0.155(15) 0.099(11) 0.161(15) 0.031(10) -0.033(12) -0.026(11)
C87 0.26(3) 0.136(15) 0.21(2) 0.013(15) 0.07(2) 0.066(17)
C88 0.113(12) 0.36(3) 0.129(14) -0.104(17) -0.027(11) 0.124(16)

loop_
_atom_type_symbol
_atom_type_description
_atom_type_scat_dispersion_real
_atom_type_scat_dispersion_imag
_atom_type_scat_source
C C 0.0033 0.0016 'International Tables Vol C Tables 4.2.6.8 and 6.1.1.4'
H H 0.0000 0.0000 'International Tables Vol C Tables 4.2.6.8 and 6.1.1.4'
N N 0.0061 0.0033 'International Tables Vol C Tables 4.2.6.8 and 6.1.1.4'
O O 0.0106 0.0060 'International Tables Vol C Tables 4.2.6.8 and 6.1.1.4'
Cl Cl 0.1484 0.1585 'International Tables Vol C Tables 4.2.6.8 and 6.1.1.4'

loop_
_geom_angle_atom_site_label_1
_geom_angle_atom_site_label_2
_geom_angle_atom_site_label_3
_geom_angle
_geom_angle_site_symmetry_1
C4 C2 C1 111.6(7) .
C4 C2 C3 108.2(7) .
C1 C2 C3 111.5(8) .
O5 C4 C2 108.6(7) .
C6 O5 C4 116.7(6) .
O5 C6 C7 126.2(8) .
O5 C6 C11 115.2(7) .
C7 C6 C11 118.6(7) .
C6 C7 C8 119.7(8) .
N9 C8 C7 124.2(7) .
N9 C8 C12 117.7(7) .
C7 C8 C12 118.0(8) .
C8 N9 C10 117.8(7) .
N9 C10 C11 122.0(8) .
N9 C10 C16 118.0(7) .
C11 C10 C16 120.0(7) .
C10 C11 C19 118.8(8) .
C10 C11 C6 117.6(7) .
C19 C11 C6 123.6(8) .
O13 C12 O14 122.8(7) .
O13 C12 C8 123.2(8) .
O14 C12 C8 113.9(7) .
C12 O14 C15 115.1(7) .
C17 C16 N20 125.4(8) .
C17 C16 C10 119.6(8) .
N20 C16 C10 115.0(7) .
C16 C17 C18 118.9(8) .
C19 C18 C17 123.0(8) .
C18 C19 C11 119.5(8) .
C21 N20 C16 129.7(7) .
O22 C21 N20 125.6(7) .
O22 C21 C23 120.5(8) .
N20 C21 C23 113.9(7) .
N28 C23 C24 125.1(7) .
N28 C23 C21 116.3(7) .
C24 C23 C21 118.6(7) .
C25 C24 C23 117.4(7) .
O29 C25 C24 125.2(7) .
O29 C25 C26 114.7(7) .
C24 C25 C26 120.0(7) .
C25 C26 C34 124.2(7) .
C25 C26 C27 116.9(7) .
C34 C26 C27 118.9(7) .
N28 C27 C37 118.1(7) .
N28 C27 C26 123.0(6) .
C37 C27 C26 118.9(7) .
C23 N28 C27 117.5(6) .
C25 O29 C30 119.3(6) .
O29 C30 C31 108.4(6) .
C33 C31 C30 108.9(6) .
C33 C31 C32 111.2(7) .
C30 C31 C32 111.8(6) .
C35 C34 C26 120.1(7) .
C34 C35 C36 122.0(7) .
C37 C36 C35 119.6(7) .
C36 C37 N38 125.1(7) .
C36 C37 C27 120.2(7) .
N38 C37 C27 114.7(7) .
C39 N38 C37 129.0(6) .
O40 C39 N38 125.3(7) .
O40 C39 C41 123.1(7) .
N38 C39 C41 111.6(7) .
N42 C41 C46 125.2(7) .
N42 C41 C39 116.9(7) .
C46 C41 C39 117.9(7) .
C41 N42 C43 116.1(6) .
N42 C43 C44 123.8(7) .
N42 C43 C55 117.1(7) .
C44 C43 C55 119.1(7) .
C43 C44 C52 119.8(7) .
C43 C44 C45 117.3(7) .
C52 C44 C45 122.8(7) .
O47 C45 C46 126.4(7) .
O47 C45 C44 114.6(7) .
C46 C45 C44 119.0(7) .
C45 C46 C41 118.3(7) .
C45 O47 C48 118.3(6) .
O47 C48 C49 106.2(6) .
C48 C49 C51 110.5(8) .
C48 C49 C50 108.3(7) .
C51 C49 C50 111.6(8) .
C53 C52 C44 118.9(8) .
C52 C53 C54 121.8(8) .
C55 C54 C53 120.1(7) .
C54 C55 N56 125.9(7) .
C54 C55 C43 119.9(7) .
N56 C55 C43 114.2(7) .
C57 N56 C55 129.8(7) .
O58 C57 N56 124.7(7) .
O58 C57 C59 122.4(7) .
N56 C57 C59 112.9(7) .
N64 C59 C60 124.6(7) .
N64 C59 C57 115.1(7) .
C60 C59 C57 120.3(7) .
C61 C60 C59 118.4(7) .
O65 C61 C60 124.8(7) .
O65 C61 C62 115.4(7) .
C60 C61 C62 119.8(7) .
C63 C62 C70 119.3(7) .
C63 C62 C61 116.8(7) .
C70 C62 C61 123.8(7) .
N64 C63 C62 123.1(7) .
N64 C63 C73 116.7(7) .
C62 C63 C73 120.2(7) .
C59 N64 C63 117.2(6) .
C61 O65 C66 117.5(6) .
O65 C66 C67 107.6(7) .
C68 C67 C66 111.7(8) .
C68 C67 C69 113.6(8) .
C66 C67 C69 110.8(7) .
C71 C70 C62 119.8(7) .
C70 C71 C72 122.6(7) .
C73 C72 C71 119.6(7) .
N74 C73 C72 127.6(7) .
N74 C73 C63 114.0(7) .
C72 C73 C63 118.3(7) .
C75 N74 C73 128.4(7) .
O76 C75 N74 123.9(8) .
O76 C75 C77 119.9(7) .
N74 C75 C77 116.2(8) .
C78 C77 C79 118.0(6) .
C78 C77 C75 125.3(7) .
C79 C77 C75 116.6(7) .
C79 C78 O80 122.3(7) 3_766
C79 C78 C77 120.3(7) 3_766
O80 C78 C77 117.3(6) .
C78 C79 C77 121.7(7) 3_766
C78 O80 C81 118.8(6) .
Cl3 C82 Cl2 111.6(5) .
Cl3 C82 Cl1 108.5(6) .
Cl2 C82 Cl1 109.9(6) .
Cl6 C83 Cl4 114.6(7) .
Cl6 C83 Cl5 111.8(7) .
Cl4 C83 Cl5 111.5(7) .
C86 C85 C84 115.5(17) .
C85 C86 C87 124.2(16) .
C88 C87 C86 117.0(15) .

loop_
_geom_bond_atom_site_label_1
_geom_bond_atom_site_label_2
_geom_bond_distance
_geom_bond_site_symmetry_2
C1 C2 1.534(11) .
C2 C4 1.525(11) .
C2 C3 1.536(12) .
C4 O5 1.408(9) .
O5 C6 1.350(9) .
C6 C7 1.374(11) .
C6 C11 1.434(11) .
C7 C8 1.389(11) .
C8 N9 1.315(9) .
C8 C12 1.485(11) .
N9 C10 1.390(10) .
C10 C11 1.409(11) .
C10 C16 1.420(11) .
C11 C19 1.413(11) .
C12 O13 1.208(9) .
C12 O14 1.323(9) .
O14 C15 1.435(9) .
C16 C17 1.369(10) .
C16 N20 1.404(10) .
C17 C18 1.409(11) .
C18 C19 1.340(11) .
N20 C21 1.328(10) .
C21 O22 1.231(9) .
C21 C23 1.515(11) .
C23 N28 1.316(9) .
C23 C24 1.400(11) .
C24 C25 1.391(10) .
C25 O29 1.335(9) .
C25 C26 1.408(10) .
C26 C34 1.413(10) .
C26 C27 1.424(10) .
C27 N28 1.357(9) .
C27 C37 1.422(10) .
O29 C30 1.436(9) .
C30 C31 1.516(11) .
C31 C33 1.503(10) .
C31 C32 1.524(11) .
C34 C35 1.355(10) .
C35 C36 1.397(11) .
C36 C37 1.378(10) .
C37 N38 1.389(9) .
N38 C39 1.371(9) .
C39 O40 1.204(8) .
C39 C41 1.529(11) .
C41 N42 1.319(9) .
C41 C46 1.400(10) .
N42 C43 1.361(9) .
C43 C44 1.395(10) .
C43 C55 1.439(10) .
C44 C52 1.422(11) .
C44 C45 1.427(10) .
C45 O47 1.348(9) .
C45 C46 1.362(11) .
O47 C48 1.453(9) .
C48 C49 1.512(11) .
C49 C51 1.518(13) .
C49 C50 1.534(12) .
C52 C53 1.374(11) .
C53 C54 1.397(11) .
C54 C55 1.361(11) .
C55 N56 1.390(9) .
N56 C57 1.369(9) .
C57 O58 1.227(9) .
C57 C59 1.492(11) .
C59 N64 1.322(9) .
C59 C60 1.386(10) .
C60 C61 1.365(11) .
C61 O65 1.356(8) .
C61 C62 1.421(10) .
C62 C63 1.400(10) .
C62 C70 1.407(10) .
C63 N64 1.363(9) .
C63 C73 1.458(11) .
O65 C66 1.452(9) .
C66 C67 1.505(11) .
C67 C68 1.489(13) .
C67 C69 1.515(12) .
C70 C71 1.363(10) .
C71 C72 1.403(10) .
C72 C73 1.386(11) .
C73 N74 1.386(9) .
N74 C75 1.342(10) .
C75 O76 1.233(9) .
C75 C77 1.516(11) .
C77 C78 1.387(11) .
C77 C79 1.390(10) .
C78 C79 1.365(10) 3_766
C78 O80 1.382(9) .
C79 C78 1.365(10) 3_766
O80 C81 1.424(9) .
Cl1 C82 1.759(11) .
Cl2 C82 1.719(10) .
Cl3 C82 1.719(11) .
Cl4 C83 1.739(12) .
Cl5 C83 1.741(12) .
Cl6 C83 1.689(11) .
C84 C85 1.509(18) .
C85 C86 1.471(17) .
C86 C87 1.612(18) .
C87 C88 1.55(2) .

loop_
_geom_torsion_atom_site_label_1
_geom_torsion_atom_site_label_2
_geom_torsion_atom_site_label_3
_geom_torsion_atom_site_label_4
_geom_torsion
_geom_torsion_site_symmetry_1
_geom_torsion_site_symmetry_4
C1 C2 C4 O5 -55.1(9) . .
C3 C2 C4 O5 -178.1(7) . .
C2 C4 O5 C6 176.1(6) . .
C4 O5 C6 C7 7.8(11) . .
C4 O5 C6 C11 -173.4(7) . .
O5 C6 C7 C8 178.1(7) . .
C11 C6 C7 C8 -0.5(11) . .
C6 C7 C8 N9 -2.5(12) . .
C6 C7 C8 C12 176.7(7) . .
C7 C8 N9 C10 2.9(11) . .
C12 C8 N9 C10 -176.3(6) . .
C8 N9 C10 C11 -0.4(10) . .
C8 N9 C10 C16 178.9(7) . .
N9 C10 C11 C19 174.7(6) . .
C16 C10 C11 C19 -4.6(11) . .
N9 C10 C11 C6 -2.4(11) . .
C16 C10 C11 C6 178.3(7) . .
O5 C6 C11 C10 -176.0(6) . .
C7 C6 C11 C10 2.8(11) . .
O5 C6 C11 C19 7.0(11) . .
C7 C6 C11 C19 -174.1(7) . .
N9 C8 C12 O13 -169.2(7) . .
C7 C8 C12 O13 11.6(11) . .
N9 C8 C12 O14 11.8(10) . .
C7 C8 C12 O14 -167.4(7) . .
O13 C12 O14 C15 -3.9(11) . .
C8 C12 O14 C15 175.1(6) . .
N9 C10 C16 C17 -172.8(6) . .
C11 C10 C16 C17 6.6(11) . .
N9 C10 C16 N20 8.6(10) . .
C11 C10 C16 N20 -172.0(7) . .
N20 C16 C17 C18 174.0(7) . .
C10 C16 C17 C18 -4.4(11) . .
C16 C17 C18 C19 0.4(11) . .
C17 C18 C19 C11 1.5(12) . .
C10 C11 C19 C18 0.7(11) . .
C6 C11 C19 C18 177.5(7) . .
C17 C16 N20 C21 -0.4(12) . .
C10 C16 N20 C21 178.1(7) . .
C16 N20 C21 O22 8.6(12) . .
C16 N20 C21 C23 -170.4(7) . .
O22 C21 C23 N28 -171.7(7) . .
N20 C21 C23 N28 7.4(9) . .
O22 C21 C23 C24 8.9(10) . .
N20 C21 C23 C24 -172.1(7) . .
N28 C23 C24 C25 -1.4(11) . .
C21 C23 C24 C25 177.9(6) . .
C23 C24 C25 O29 175.6(7) . .
C23 C24 C25 C26 -1.9(10) . .
O29 C25 C26 C34 4.4(10) . .
C24 C25 C26 C34 -177.8(7) . .
O29 C25 C26 C27 -173.9(6) . .
C24 C25 C26 C27 3.9(10) . .
C25 C26 C27 N28 -3.0(10) . .
C34 C26 C27 N28 178.7(6) . .
C25 C26 C27 C37 174.9(6) . .
C34 C26 C27 C37 -3.5(10) . .
C24 C23 N28 C27 2.4(11) . .
C21 C23 N28 C27 -177.0(6) . .
C37 C27 N28 C23 -178.0(6) . .
C26 C27 N28 C23 -0.1(10) . .
C24 C25 O29 C30 -1.9(10) . .
C26 C25 O29 C30 175.7(6) . .
C25 O29 C30 C31 -177.9(6) . .
O29 C30 C31 C33 176.7(6) . .
O29 C30 C31 C32 53.4(8) . .
C25 C26 C34 C35 -179.0(7) . .
C27 C26 C34 C35 -0.8(11) . .
C26 C34 C35 C36 2.5(11) . .
C34 C35 C36 C37 0.3(12) . .
C35 C36 C37 N38 172.8(7) . .
C35 C36 C37 C27 -4.7(11) . .
N28 C27 C37 C36 -175.8(7) . .
C26 C27 C37 C36 6.2(10) . .
N28 C27 C37 N38 6.5(9) . .
C26 C27 C37 N38 -171.5(6) . .
C36 C37 N38 C39 -3.5(12) . .
C27 C37 N38 C39 174.1(7) . .
C37 N38 C39 O40 13.5(12) . .
C37 N38 C39 C41 -166.2(7) . .
O40 C39 C41 N42 -164.7(7) . .
N38 C39 C41 N42 15.1(9) . .
O40 C39 C41 C46 14.2(11) . .
N38 C39 C41 C46 -166.1(6) . .
C46 C41 N42 C43 3.3(11) . .
C39 C41 N42 C43 -178.0(6) . .
C41 N42 C43 C44 1.5(10) . .
C41 N42 C43 C55 -177.8(6) . .
N42 C43 C44 C52 175.9(7) . .
C55 C43 C44 C52 -4.9(11) . .
N42 C43 C44 C45 -4.8(11) . .
C55 C43 C44 C45 174.4(7) . .
C43 C44 C45 O47 -173.4(7) . .
C52 C44 C45 O47 5.9(11) . .
C43 C44 C45 C46 3.5(11) . .
C52 C44 C45 C46 -177.2(8) . .
O47 C45 C46 C41 177.2(7) . .
C44 C45 C46 C41 0.6(11) . .
N42 C41 C46 C45 -4.4(12) . .
C39 C41 C46 C45 176.9(7) . .
C46 C45 O47 C48 -6.7(12) . .
C44 C45 O47 C48 170.0(7) . .
C45 O47 C48 C49 -160.9(7) . .
O47 C48 C49 C51 63.4(9) . .
O47 C48 C49 C50 -174.1(7) . .
C43 C44 C52 C53 0.9(12) . .
C45 C44 C52 C53 -178.4(8) . .
C44 C52 C53 C54 1.7(12) . .
C52 C53 C54 C55 -0.1(13) . .
C53 C54 C55 N56 175.2(7) . .
C53 C54 C55 C43 -4.0(12) . .
N42 C43 C55 C54 -174.2(7) . .
C44 C43 C55 C54 6.5(11) . .
N42 C43 C55 N56 6.5(9) . .
C44 C43 C55 N56 -172.8(7) . .
C54 C55 N56 C57 2.6(13) . .
C43 C55 N56 C57 -178.2(7) . .
C55 N56 C57 O58 4.6(12) . .
C55 N56 C57 C59 -175.0(7) . .
O58 C57 C59 N64 -160.3(7) . .
N56 C57 C59 N64 19.4(9) . .
O58 C57 C59 C60 21.5(11) . .
N56 C57 C59 C60 -158.8(7) . .
N64 C59 C60 C61 -0.8(11) . .
C57 C59 C60 C61 177.3(7) . .
C59 C60 C61 O65 -175.1(7) . .
C59 C60 C61 C62 3.8(10) . .
O65 C61 C62 C63 174.9(6) . .
C60 C61 C62 C63 -4.1(10) . .
O65 C61 C62 C70 -2.4(10) . .
C60 C61 C62 C70 178.6(7) . .
C70 C62 C63 N64 179.0(7) . .
C61 C62 C63 N64 1.6(10) . .
C70 C62 C63 C73 -1.9(10) . .
C61 C62 C63 C73 -179.3(6) . .
C60 C59 N64 C63 -1.7(10) . .
C57 C59 N64 C63 -179.9(6) . .
C62 C63 N64 C59 1.2(10) . .
C73 C63 N64 C59 -177.9(6) . .
C60 C61 O65 C66 10.1(10) . .
C62 C61 O65 C66 -168.8(6) . .
C61 O65 C66 C67 166.2(6) . .
O65 C66 C67 C68 -60.9(10) . .
O65 C66 C67 C69 66.9(9) . .
C63 C62 C70 C71 0.9(10) . .
C61 C62 C70 C71 178.1(7) . .
C62 C70 C71 C72 -0.7(11) . .
C70 C71 C72 C73 1.4(11) . .
C71 C72 C73 N74 179.1(7) . .
C71 C72 C73 C63 -2.3(10) . .
N64 C63 C73 N74 0.5(9) . .
C62 C63 C73 N74 -178.6(6) . .
N64 C63 C73 C72 -178.3(6) . .
C62 C63 C73 C72 2.6(10) . .
C72 C73 N74 C75 -0.4(12) . .
C63 C73 N74 C75 -179.1(7) . .
C73 N74 C75 O76 5.4(12) . .
C73 N74 C75 C77 -177.7(7) . .
O76 C75 C77 C78 -158.5(8) . .
N74 C75 C77 C78 24.5(11) . .
O76 C75 C77 C79 20.2(11) . .
N74 C75 C77 C79 -156.8(7) . .
C79 C77 C78 C79 1.3(12) . 3_766
C75 C77 C78 C79 180.0(7) . 3_766
C79 C77 C78 O80 -177.3(6) . .
C75 C77 C78 O80 1.3(11) . .
C78 C77 C79 C78 -1.3(12) . 3_766
C75 C77 C79 C78 179.9(7) . 3_766
C79 C78 O80 C81 -8.6(10) 3_766 .
C77 C78 O80 C81 170.1(7) . .
C84 C85 C86 C87 175.5(17) . .
C85 C86 C87 C88 175.8(18) . .
